data_7051456
loop_
_publ_author_name
'Santos, Teresa M.'
'Goodfellow, Brian J.'
'Madureira, Jo\~ao'
'Pedrosa de Jesus, J\'ulio'
'F\'elix, Vitor'
'Drew, Michael G. B.'

_publ_section_title
;
 Synthesis and structural characterisation of new Ru^II^[12]aneS~4~ complexes
 with polypyridylic and related ligands
;
_journal_coden_ASTM NJCHE5
_journal_issue 10
_journal_name_full 'New Journal of Chemistry'
_journal_page_first 1015
_journal_page_last 1025
_journal_paper_doi 10.1039/a903117k
_journal_volume 23
_journal_year 1999
_chemical_formula_sum 'C24 H28 F12 N4 O2 P2 Ru S4'
_chemical_formula_weight 923.75
_space_group_IT_number 15
_symmetry_cell_setting monoclinic
_symmetry_space_group_name_Hall '-C 2yc'
_symmetry_space_group_name_H-M 'C 1 2/c 1'
_cell_angle_alpha 90.00
_cell_angle_beta 104.060(10)
_cell_angle_gamma 90.00
_cell_formula_units_Z 4
_cell_length_a 18.89(2)
_cell_length_b 11.713(13)
_cell_length_c 15.908(18)
_cell_measurement_temperature 293(2)
_cell_volume 3415(7)
_diffrn_ambient_temperature 293(2)
_exptl_crystal_density_diffrn 1.797
_cod_depositor_comments
;
The following automatic conversions were performed:
'_symmetry_cell_setting' value 'Monoclinic' changed to 'monoclinic'
according to '/home/saulius/struct/CIF-dictionaries/cif_core.dic'
dictionary named 'cif_core.dic' version 2.4.1 from 2010-06-29.

Automatic conversion script
Id: cif_fix_enum 1527 2010-12-29 10:47:43Z saulius 
;
_cod_original_sg_symbol_H-M 'C 2/c'
_cod_database_code 7051456

loop_
_symmetry_equiv_pos_as_xyz
'x, y, z'
'-x, y, -z+1/2'
'x+1/2, y+1/2, z'
'-x+1/2, y+1/2, -z+1/2'
'-x, -y, -z'
'x, -y, z-1/2'
'-x+1/2, -y+1/2, -z'
'x+1/2, -y+1/2, z-1/2'

loop_
_atom_site_label
_atom_site_type_symbol
_atom_site_fract_x
_atom_site_fract_y
_atom_site_fract_z
_atom_site_U_iso_or_equiv
_atom_site_adp_type
_atom_site_occupancy
_atom_site_calc_flag
_atom_site_refinement_flags
_atom_site_disorder_assembly
_atom_site_disorder_group
Ru Ru 0.5000 0.41615(5) 0.2500 0.0250(3) Uani 1 d S . .
S1 S 0.54496(7) 0.53698(13) 0.16193(9) 0.0314(4) Uani 1 d . . .
C2 C 0.4710(3) 0.6294(6) 0.1072(4) 0.0416(15) Uani 1 d . . .
H2A H 0.4580 0.6828 0.1476 0.050 Uiso 1 calc R . .
H2B H 0.4845 0.6719 0.0611 0.050 Uiso 1 calc R . .
C3 C 0.4078(3) 0.5478(6) 0.0705(4) 0.0426(15) Uani 1 d . . .
H3A H 0.4197 0.5039 0.0241 0.051 Uiso 1 calc R . .
H3B H 0.3647 0.5926 0.0455 0.051 Uiso 1 calc R . .
S4 S 0.38587(7) 0.44829(14) 0.14949(9) 0.0332(4) Uani 1 d . . .
C5 C 0.3370(3) 0.5444(6) 0.2077(4) 0.0463(16) Uani 1 d . . .
H5A H 0.3022 0.5887 0.1653 0.056 Uiso 1 calc R . .
H5B H 0.3095 0.4981 0.2392 0.056 Uiso 1 calc R . .
C6 C 0.3847(3) 0.6263(6) 0.2711(4) 0.0421(15) Uani 1 d . . .
H6A H 0.3565 0.6646 0.3062 0.050 Uiso 1 calc R . .
H6B H 0.4061 0.6833 0.2406 0.050 Uiso 1 calc R . .
N21 N 0.5381(2) 0.2732(4) 0.1886(3) 0.0319(12) Uani 1 d . . .
C22 C 0.5770(3) 0.2759(7) 0.1284(4) 0.0490(17) Uani 1 d . . .
H22 H 0.5913 0.3467 0.1116 0.059 Uiso 1 calc R . .
C23 C 0.5972(4) 0.1788(8) 0.0898(5) 0.063(2) Uani 1 d . . .
H23 H 0.6237 0.1840 0.0478 0.076 Uiso 1 calc R . .
C24 C 0.5769(4) 0.0763(8) 0.1155(6) 0.066(3) Uani 1 d . . .
H24 H 0.5890 0.0099 0.0902 0.079 Uiso 1 calc R . .
C25 C 0.5377(3) 0.0688(6) 0.1799(5) 0.0480(19) Uani 1 d . . .
C26 C 0.5198(3) 0.1702(6) 0.2158(4) 0.0333(14) Uani 1 d . . .
C27 C 0.5184(4) -0.0412(8) 0.2119(6) 0.069(3) Uani 1 d . . .
O28 O 0.5307(3) -0.1317(6) 0.1799(5) 0.092(2) Uani 1 d . . .
P P 0.20671(9) 0.56965(17) -0.11350(12) 0.0493(5) Uani 1 d D . .
F11 F 0.2284(6) 0.5843(12) -0.0106(6) 0.076(3) Uiso 0.546(16) d PD A 1
F12 F 0.1859(6) 0.5467(14) -0.2165(6) 0.093(4) Uiso 0.546(16) d PD A 1
F13 F 0.1617(7) 0.6877(11) -0.1128(7) 0.085(4) Uiso 0.546(16) d PD A 1
F14 F 0.2539(7) 0.4535(12) -0.1043(8) 0.100(4) Uiso 0.546(16) d PD A 1
F15 F 0.1337(7) 0.5042(13) -0.1154(9) 0.106(4) Uiso 0.546(16) d PD A 1
F16 F 0.2799(7) 0.6318(15) -0.1134(10) 0.124(5) Uiso 0.546(16) d PD A 1
F11 F 0.2137(7) 0.5374(14) -0.0133(7) 0.076(4) Uiso 0.454(16) d PD A 2
F12 F 0.1974(7) 0.6041(16) -0.2136(8) 0.086(4) Uiso 0.454(16) d PD A 2
F13 F 0.1363(8) 0.6446(14) -0.1195(9) 0.088(4) Uiso 0.454(16) d PD A 2
F14 F 0.2806(7) 0.5023(13) -0.1107(8) 0.083(4) Uiso 0.454(16) d PD A 2
F15 F 0.1582(11) 0.4572(16) -0.1302(14) 0.134(7) Uiso 0.454(16) d PD A 2
F16 F 0.2600(10) 0.6796(15) -0.0909(13) 0.129(7) Uiso 0.454(16) d PD A 2
N100 N 0.4105(4) 0.2634(8) 0.0035(5) 0.087(2) Uani 1 d . . .
C101 C 0.3578(4) 0.2296(7) -0.0355(5) 0.061(2) Uani 1 d . . .
C102 C 0.2902(5) 0.1846(9) -0.0890(6) 0.086(3) Uani 1 d . . .
H10A H 0.2995 0.1498 -0.1399 0.104 Uiso 1 calc R . .
H10B H 0.2557 0.2456 -0.1057 0.104 Uiso 1 calc R . .
H10C H 0.2706 0.1286 -0.0568 0.104 Uiso 1 calc R . .

loop_
_atom_site_aniso_label
_atom_site_aniso_U_11
_atom_site_aniso_U_22
_atom_site_aniso_U_33
_atom_site_aniso_U_23
_atom_site_aniso_U_13
_atom_site_aniso_U_12
Ru 0.0305(3) 0.0216(6) 0.0225(4) 0.000 0.0056(2) 0.000
S1 0.0345(7) 0.0301(11) 0.0293(8) 0.0065(6) 0.0068(5) -0.0012(5)
C2 0.042(3) 0.036(4) 0.042(4) 0.016(3) 0.001(2) -0.002(3)
C3 0.045(3) 0.048(5) 0.030(3) 0.007(3) -0.002(2) -0.004(3)
S4 0.0319(7) 0.0368(11) 0.0282(8) -0.0039(6) 0.0020(5) -0.0054(5)
C5 0.029(3) 0.059(5) 0.049(4) -0.008(3) 0.004(2) 0.009(3)
C6 0.045(3) 0.029(4) 0.049(4) -0.009(3) 0.004(2) 0.011(3)
N21 0.036(2) 0.026(4) 0.031(3) -0.008(2) 0.0030(16) 0.0021(19)
C22 0.054(3) 0.055(5) 0.044(4) -0.010(3) 0.021(3) 0.012(3)
C23 0.078(5) 0.057(7) 0.061(5) -0.014(4) 0.028(4) 0.012(4)
C24 0.063(4) 0.065(7) 0.064(6) -0.031(4) 0.007(4) 0.024(4)
C25 0.045(3) 0.026(6) 0.061(5) -0.006(3) -0.009(3) 0.007(3)
C26 0.037(3) 0.019(5) 0.038(4) -0.006(3) -0.001(2) 0.006(2)
C27 0.049(4) 0.030(7) 0.111(8) -0.021(5) -0.012(4) 0.007(3)
O28 0.086(4) 0.031(5) 0.144(6) -0.023(4) 0.000(4) 0.012(3)
P 0.0409(8) 0.0640(15) 0.0413(11) 0.0036(8) 0.0064(6) 0.0067(7)
N100 0.066(4) 0.121(7) 0.073(5) -0.022(4) 0.019(3) -0.024(4)
C101 0.066(5) 0.060(6) 0.062(5) 0.000(4) 0.025(4) -0.012(4)
C102 0.073(5) 0.091(8) 0.086(7) 0.017(5) 0.003(4) -0.027(5)

loop_
_geom_bond_atom_site_label_1
_geom_bond_atom_site_label_2
_geom_bond_distance
_geom_bond_site_symmetry_2
_geom_bond_publ_flag
Ru N21 2.149(5) . ?
Ru N21 2.149(5) 2_655 ?
Ru S1 2.295(2) 2_655 ?
Ru S1 2.295(2) . ?
Ru S4 2.382(2) 2_655 ?
Ru S4 2.382(2) . ?
S1 C2 1.814(6) . ?
S1 C6 1.819(6) 2_655 ?
C2 C3 1.530(8) . ?
C3 S4 1.833(6) . ?
S4 C5 1.842(6) . ?
C5 C6 1.520(9) . ?
C6 S1 1.819(6) 2_655 ?
N21 C22 1.343(7) . ?
N21 C26 1.355(8) . ?
C22 C23 1.389(10) . ?
C23 C24 1.354(12) . ?
C24 C25 1.403(12) . ?
C25 C26 1.395(10) . ?
C25 C27 1.464(13) . ?
C26 C26 1.462(12) 2_655 ?
C27 O28 1.223(10) . ?
C27 C27 1.54(2) 2_655 ?
P F16 1.562(12) . ?
P F15 1.571(11) . ?
P F13 1.577(11) . ?
P F15 1.590(15) . ?
P F14 1.594(11) . ?
P F11 1.598(10) . ?
P F12 1.610(12) . ?
P F12 1.612(10) . ?
P F11 1.612(11) . ?
P F14 1.613(11) . ?
P F16 1.620(14) . ?
P F13 1.625(10) . ?
N100 C101 1.110(10) . ?
C101 C102 1.451(11) . ?

loop_
_cod_changelog_entry_id
_cod_changelog_entry_author
_cod_changelog_entry_date
_cod_changelog_entry_text
1 'Vaitkus, Antanas' 2022-09-16T23:05:00+03:00 'Updated bibliographic information.'
